data_7705473
loop_
_publ_author_name
'Arauzo, A.'
'Gasque, L.'
'Fuertes, S.'
'Tenorio, C.'
'Bern\`es, S'
'Bartolom\'e, E'

_publ_section_title
;
 Coumarin-lanthanide based compounds with SMM behavior and high quantum
 yield luminescence.
;
_journal_issue 39
_journal_name_full 'Dalton transactions (Cambridge, England : 2003)'
_journal_page_first 13671
_journal_page_last 13684
_journal_paper_doi 10.1039/d0dt02614j
_journal_volume 49
_journal_year 2020
_chemical_formula_moiety 'C57 H37 Dy N2 O12, 0.7(C2 H6 O)'
_chemical_formula_sum 'C58.4 H41.2 Dy N2 O12.7'
_chemical_formula_weight 1136.63
_space_group_crystal_system triclinic
_space_group_IT_number 2
_space_group_name_Hall '-P 1'
_space_group_name_H-M_alt 'P -1'
_atom_sites_solution_hydrogens geom
_audit_creation_date 2019-10-07
_audit_creation_method SHELXL-2018/3
_audit_update_record
;
2020-06-30 deposited with the CCDC.	2020-09-22 downloaded from the CCDC.
;
_cell_angle_alpha 78.449(2)
_cell_angle_beta 76.214(2)
_cell_angle_gamma 68.738(2)
_cell_formula_units_Z 2
_cell_length_a 11.6542(3)
_cell_length_b 13.2784(4)
_cell_length_c 18.3379(6)
_cell_measurement_reflns_used 61416
_cell_measurement_temperature 295(1)
_cell_measurement_theta_max 28.67
_cell_measurement_theta_min 2.66
_cell_volume 2548.04(14)
_computing_cell_refinement 'X-AREA 1.86'
_computing_data_collection 'X-AREA 1.86 (Stoe & Cie, 2018)'
_computing_data_reduction 'X-AREA 1.86'
_computing_molecular_graphics 'XP in SHELXTL-Plus (Sheldrick, 2008) and Mercury (Macrae et al., 2008)'
_computing_publication_material 'PublCif (Westrip, 2010)'
_computing_structure_refinement 'SHELXL-2018/3 (Sheldrick, 2018)'
_computing_structure_solution 'SHELXT-2018/2 (Sheldrick, 2015a)'
_diffrn_ambient_environment air
_diffrn_ambient_temperature 295(1)
_diffrn_detector 'Reverse-biased silicon diode array'
_diffrn_detector_area_resol_mean 5.81
_diffrn_detector_type 'Dectris Pilatus 100K R'
_diffrn_measured_fraction_theta_full 0.997
_diffrn_measured_fraction_theta_max 0.998
_diffrn_measurement_details
;
1072 frames, 50 s/frame, 1 deg./frame, detector distance = 40 mm
;
_diffrn_measurement_device 'Eulerian four-circle diffractometer'
_diffrn_measurement_device_type 'Stoe Stadivari'
_diffrn_measurement_method '\w scans'
_diffrn_measurement_specimen_support Mitegen
_diffrn_radiation_collimation '0.6 mm diameter'
_diffrn_radiation_monochromator 'Graded multilayer mirror'
_diffrn_radiation_polarisn_norm -90
_diffrn_radiation_probe x-ray
_diffrn_radiation_type AgK\a
_diffrn_radiation_wavelength 0.56083
_diffrn_reflns_av_R_equivalents 0.0553
_diffrn_reflns_av_unetI/netI 0.0525
_diffrn_reflns_Laue_measured_fraction_full 0.997
_diffrn_reflns_Laue_measured_fraction_max 0.998
_diffrn_reflns_limit_h_max 16
_diffrn_reflns_limit_h_min -16
_diffrn_reflns_limit_k_max 19
_diffrn_reflns_limit_k_min -19
_diffrn_reflns_limit_l_max 26
_diffrn_reflns_limit_l_min -26
_diffrn_reflns_number 76435
_diffrn_reflns_point_group_measured_fraction_full 0.997
_diffrn_reflns_point_group_measured_fraction_max 0.998
_diffrn_reflns_theta_full 19.664
_diffrn_reflns_theta_max 24.000
_diffrn_reflns_theta_min 2.662
_diffrn_source 'Sealed X-ray tube'
_diffrn_source_current 0.55
_diffrn_source_power 0.03575
_diffrn_source_type 'Axo Astix-f Microfocus source'
_diffrn_source_voltage 65
_exptl_absorpt_coefficient_mu 0.829
_exptl_absorpt_correction_T_max 1.0000
_exptl_absorpt_correction_T_min 0.3556
_exptl_absorpt_correction_type multi-scan
_exptl_absorpt_process_details 'X-AREA 1.86 (Stoe & Cie, 2018)'
_exptl_crystal_colour Colourless
_exptl_crystal_density_diffrn 1.481
_exptl_crystal_description Needle
_exptl_crystal_F_000 1146
_exptl_crystal_recrystallization_method
;
Re-crystallisation from solvent: ethanol
;
_exptl_crystal_size_max 0.600
_exptl_crystal_size_mid 0.149
_exptl_crystal_size_min 0.081
_refine_diff_density_max 1.244
_refine_diff_density_min -0.756
_refine_diff_density_rms 0.071
_refine_ls_extinction_method none
_refine_ls_goodness_of_fit_ref 0.922
_refine_ls_hydrogen_treatment constr
_refine_ls_matrix_type full
_refine_ls_number_constraints 0
_refine_ls_number_parameters 681
_refine_ls_number_reflns 16269
_refine_ls_number_restraints 37
_refine_ls_restrained_S_all 0.922
_refine_ls_R_factor_all 0.0636
_refine_ls_R_factor_gt 0.0359
_refine_ls_shift/su_max 0.002
_refine_ls_shift/su_mean 0.000
_refine_ls_structure_factor_coef Fsqd
_refine_ls_weighting_details 'w=1/[\s^2^(Fo^2^)+(0.0406P)^2^] where P=(Fo^2^+2Fc^2^)/3'
_refine_ls_weighting_scheme calc
_refine_ls_wR_factor_gt 0.0755
_refine_ls_wR_factor_ref 0.0857
_reflns_Friedel_coverage 0.000
_reflns_number_gt 11299
_reflns_number_total 16269
_reflns_threshold_expression 'I > 2\s(I)'
_cod_data_source_file d0dt02614j2.cif
_cod_data_source_block Dy-batho
_cod_depositor_comments 'Adding full bibliography for 7705471--7705478.cif.'
_cod_original_formula_sum 'C58.40 H41.20 Dy N2 O12.70'
_cod_database_code 7705473
_shelx_shelxl_version_number 2018/3
_shelx_estimated_absorpt_t_min 0.636
_shelx_estimated_absorpt_t_max 0.936

loop_
_space_group_symop_operation_xyz
'x, y, z'
'-x, -y, -z'

loop_
_atom_site_label
_atom_site_type_symbol
_atom_site_fract_x
_atom_site_fract_y
_atom_site_fract_z
_atom_site_U_iso_or_equiv
_atom_site_adp_type
_atom_site_occupancy
_atom_site_site_symmetry_order
_atom_site_calc_flag
_atom_site_refinement_flags_posn
_atom_site_refinement_flags_adp
_atom_site_refinement_flags_occupancy
_atom_site_disorder_assembly
_atom_site_disorder_group
Dy1 Dy 0.40860(2) 0.36212(2) 0.31619(2) 0.04275(4) Uani 1 1 d . . . . .
O1 O 0.3067(3) 0.0647(2) 0.59365(13) 0.0741(7) Uani 1 1 d . . . . .
O2 O 0.3832(3) 0.1560(2) 0.64363(14) 0.0898(8) Uani 1 1 d . . . . .
O3 O 0.4112(2) 0.19492(18) 0.37848(12) 0.0620(6) Uani 1 1 d . . . . .
O4 O 0.46563(19) 0.33536(17) 0.43592(12) 0.0540(5) Uani 1 1 d . . . . .
C2 C 0.3667(3) 0.1396(3) 0.58487(19) 0.0635(8) Uani 1 1 d . . . . .
C3 C 0.4010(3) 0.1908(2) 0.50937(16) 0.0482(6) Uani 1 1 d . . . . .
C4 C 0.3785(3) 0.1592(2) 0.44642(17) 0.0490(6) Uani 1 1 d . . . . .
C5 C 0.3131(3) 0.0796(2) 0.46013(18) 0.0546(7) Uani 1 1 d . . . . .
C6 C 0.2817(4) 0.0491(3) 0.4014(2) 0.0715(9) Uani 1 1 d . . . . .
H6 H 0.306816 0.075971 0.351577 0.086 Uiso 1 1 calc R U . . .
C7 C 0.2131(5) -0.0214(3) 0.4168(3) 0.0888(13) Uani 1 1 d . . . . .
H7 H 0.192077 -0.042036 0.377511 0.107 Uiso 1 1 calc R U . . .
C8 C 0.1764(5) -0.0602(3) 0.4906(3) 0.0965(14) Uani 1 1 d . . . . .
H8 H 0.128889 -0.106233 0.501073 0.116 Uiso 1 1 calc R U . . .
C9 C 0.2087(5) -0.0323(3) 0.5494(3) 0.0923(13) Uani 1 1 d . . . . .
H9 H 0.184847 -0.060540 0.599020 0.111 Uiso 1 1 calc R U . . .
C10 C 0.2768(3) 0.0380(3) 0.5340(2) 0.0637(8) Uani 1 1 d . . . . .
C11 C 0.4569(3) 0.2745(2) 0.49764(16) 0.0501(6) Uani 1 1 d . . . . .
C12 C 0.5090(4) 0.2945(3) 0.5589(2) 0.0738(10) Uani 1 1 d . . . . .
H12A H 0.566749 0.227371 0.577949 0.111 Uiso 1 1 calc R U . . .
H12B H 0.441776 0.322273 0.599333 0.111 Uiso 1 1 calc R U . . .
H12C H 0.551568 0.346582 0.538622 0.111 Uiso 1 1 calc R U . . .
O21 O -0.1462(2) 0.57802(19) 0.43193(15) 0.0683(6) Uani 1 1 d . . . . .
O22 O -0.0808(3) 0.7116(2) 0.4350(2) 0.0985(10) Uani 1 1 d . . . . .
O23 O 0.2024(2) 0.38253(19) 0.34566(16) 0.0763(7) Uani 1 1 d . . . . .
O24 O 0.29166(19) 0.53346(17) 0.35765(13) 0.0569(5) Uani 1 1 d . . . . .
C22 C -0.0490(3) 0.6206(3) 0.4198(2) 0.0633(8) Uani 1 1 d . . . . .
C23 C 0.0778(3) 0.5522(2) 0.38999(17) 0.0508(6) Uani 1 1 d . . . . .
C24 C 0.0972(3) 0.4479(2) 0.37230(18) 0.0534(7) Uani 1 1 d . . . . .
C25 C -0.0107(3) 0.4113(3) 0.38407(18) 0.0537(7) Uani 1 1 d . . . . .
C26 C 0.0020(3) 0.3099(3) 0.3662(2) 0.0629(8) Uani 1 1 d . . . . .
H26 H 0.080478 0.264214 0.346409 0.076 Uiso 1 1 calc R U . . .
C27 C -0.1013(3) 0.2773(3) 0.3779(2) 0.0673(9) Uani 1 1 d . . . . .
H27 H -0.092823 0.210202 0.365262 0.081 Uiso 1 1 calc R U . . .
C28 C -0.2178(3) 0.3451(3) 0.4085(2) 0.0726(10) Uani 1 1 d . . . . .
H28 H -0.287437 0.322993 0.416387 0.087 Uiso 1 1 calc R U . . .
C29 C -0.2316(3) 0.4438(3) 0.4271(2) 0.0721(10) Uani 1 1 d . . . . .
H29 H -0.309958 0.488271 0.448235 0.086 Uiso 1 1 calc R U . . .
C30 C -0.1278(3) 0.4776(3) 0.41432(19) 0.0580(8) Uani 1 1 d . . . . .
C31 C 0.1803(3) 0.5918(2) 0.37832(17) 0.0503(6) Uani 1 1 d . . . . .
C32 C 0.1623(4) 0.7072(3) 0.3885(3) 0.0776(11) Uani 1 1 d . . . . .
H32A H 0.119219 0.720737 0.439005 0.116 Uiso 1 1 calc R U . . .
H32B H 0.113718 0.757353 0.352796 0.116 Uiso 1 1 calc R U . . .
H32C H 0.242455 0.716627 0.380184 0.116 Uiso 1 1 calc R U . . .
O41 O 0.2418(2) 0.4900(2) 0.01399(14) 0.0801(7) Uani 1 1 d . . . . .
O42 O 0.1779(3) 0.3513(3) 0.05947(16) 0.1013(10) Uani 1 1 d . . . . .
O43 O 0.3921(2) 0.46426(18) 0.19962(12) 0.0621(6) Uani 1 1 d . . . . .
O44 O 0.3846(2) 0.26272(17) 0.23200(12) 0.0581(5) Uani 1 1 d . . . . .
C42 C 0.2378(3) 0.4035(4) 0.0688(2) 0.0720(10) Uani 1 1 d . . . . .
C43 C 0.3026(3) 0.3852(3) 0.13174(17) 0.0544(7) Uani 1 1 d . . . . .
C44 C 0.3500(3) 0.4652(3) 0.14155(17) 0.0546(7) Uani 1 1 d . . . . .
C45 C 0.3576(3) 0.5515(3) 0.07848(17) 0.0584(7) Uani 1 1 d . . . . .
C46 C 0.4199(4) 0.6228(3) 0.0772(2) 0.0688(9) Uani 1 1 d . . . . .
H46 H 0.455223 0.619135 0.118461 0.083 Uiso 1 1 calc R U . . .
C47 C 0.4301(4) 0.6997(3) 0.0150(2) 0.0793(11) Uani 1 1 d . . . . .
H47 H 0.473886 0.746421 0.013811 0.095 Uiso 1 1 calc R U . . .
C48 C 0.3745(4) 0.7063(3) -0.0456(2) 0.0867(13) Uani 1 1 d . . . . .
H48 H 0.379962 0.758619 -0.087186 0.104 Uiso 1 1 calc R U . . .
C49 C 0.3119(4) 0.6371(4) -0.0449(2) 0.0856(12) Uani 1 1 d . . . . .
H49 H 0.275014 0.642118 -0.085816 0.103 Uiso 1 1 calc R U . . .
C50 C 0.3035(3) 0.5595(3) 0.01669(18) 0.0667(9) Uani 1 1 d . . . . .
C51 C 0.3285(3) 0.2823(3) 0.17840(18) 0.0567(7) Uani 1 1 d . . . . .
C52 C 0.2978(5) 0.1885(3) 0.1633(3) 0.0969(15) Uani 1 1 d . . . . .
H52A H 0.324750 0.179774 0.110514 0.145 Uiso 1 1 calc R U . . .
H52B H 0.209001 0.202849 0.176759 0.145 Uiso 1 1 calc R U . . .
H52C H 0.339947 0.122936 0.192904 0.145 Uiso 1 1 calc R U . . .
N1 N 0.5755(2) 0.45408(18) 0.28046(13) 0.0457(5) Uani 1 1 d . . . . .
N2 N 0.6282(2) 0.24141(18) 0.26969(13) 0.0467(5) Uani 1 1 d . . . . .
C61 C 0.5494(3) 0.5592(2) 0.28511(18) 0.0551(7) Uani 1 1 d . . . . .
H61 H 0.470184 0.597143 0.309688 0.066 Uiso 1 1 calc R U . . .
C62 C 0.6334(3) 0.6152(2) 0.25546(18) 0.0552(7) Uani 1 1 d . . . . .
H62 H 0.609927 0.688422 0.261153 0.066 Uiso 1 1 calc R U . . .
C63 C 0.7517(3) 0.5632(2) 0.21754(16) 0.0486(6) Uani 1 1 d . . . . .
C64 C 0.7834(3) 0.4502(2) 0.21150(16) 0.0466(6) Uani 1 1 d . . . . .
C65 C 0.9045(3) 0.3853(2) 0.17645(17) 0.0529(7) Uani 1 1 d . . . . .
H65 H 0.965619 0.417617 0.155400 0.064 Uiso 1 1 calc R U . . .
C66 C 0.9317(3) 0.2789(3) 0.17338(18) 0.0545(7) Uani 1 1 d . . . . .
H66 H 1.011264 0.239096 0.150410 0.065 Uiso 1 1 calc R U . . .
C67 C 0.8411(2) 0.2253(2) 0.20457(16) 0.0466(6) Uani 1 1 d . . . . .
C68 C 0.8677(3) 0.1118(2) 0.20367(17) 0.0519(7) Uani 1 1 d . . . . .
C69 C 0.7741(3) 0.0688(2) 0.23580(19) 0.0587(8) Uani 1 1 d . . . . .
H69 H 0.789115 -0.005198 0.236814 0.070 Uiso 1 1 calc R U . . .
C70 C 0.6558(3) 0.1359(2) 0.26714(18) 0.0554(7) Uani 1 1 d . . . . .
H70 H 0.593250 0.104883 0.287212 0.066 Uiso 1 1 calc R U . . .
C71 C 0.7212(2) 0.2855(2) 0.23941(15) 0.0429(6) Uani 1 1 d . . . . .
C72 C 0.6923(2) 0.4004(2) 0.24378(15) 0.0427(5) Uani 1 1 d . . . . .
C73 C 0.8420(3) 0.6235(2) 0.18526(17) 0.0519(7) Uani 1 1 d . . . . .
C74 C 0.8719(3) 0.6769(3) 0.2321(2) 0.0678(9) Uani 1 1 d . . . . .
H74 H 0.835791 0.675235 0.283156 0.081 Uiso 1 1 calc R U . . .
C75 C 0.9559(4) 0.7327(3) 0.2022(3) 0.0857(12) Uani 1 1 d . . . . .
H75 H 0.976990 0.767377 0.233762 0.103 Uiso 1 1 calc R U . . .
C76 C 1.0082(4) 0.7376(3) 0.1272(3) 0.0919(13) Uani 1 1 d . . . . .
H76 H 1.065024 0.774959 0.107865 0.110 Uiso 1 1 calc R U . . .
C77 C 0.9766(4) 0.6874(3) 0.0807(3) 0.0829(11) Uani 1 1 d . . . . .
H77 H 1.010584 0.692356 0.029308 0.100 Uiso 1 1 calc R U . . .
C78 C 0.8949(3) 0.6291(3) 0.1089(2) 0.0655(8) Uani 1 1 d . . . . .
H78 H 0.875491 0.593918 0.076856 0.079 Uiso 1 1 calc R U . . .
C79 C 0.9929(3) 0.0442(3) 0.1695(3) 0.0733(10) Uani 1 1 d . . . . .
C80 C 1.0295(5) 0.0494(5) 0.0923(4) 0.134(2) Uani 1 1 d . . . . .
H80 H 0.972769 0.092998 0.061231 0.161 Uiso 1 1 calc R U . . .
C81 C 1.1476(8) -0.0083(8) 0.0605(6) 0.196(4) Uani 1 1 d . . . . .
H81 H 1.172838 -0.002761 0.008238 0.236 Uiso 1 1 calc R U . . .
C82 C 1.2291(7) -0.0751(7) 0.1072(7) 0.199(5) Uani 1 1 d . . . . .
H82 H 1.309642 -0.115165 0.085769 0.238 Uiso 1 1 calc R U . . .
C83 C 1.1957(7) -0.0840(7) 0.1825(7) 0.210(4) Uani 1 1 d . . . . .
H83 H 1.251791 -0.129447 0.213296 0.252 Uiso 1 1 calc R U . . .
C84 C 1.0738(5) -0.0230(4) 0.2139(4) 0.133(2) Uani 1 1 d . . . . .
H84 H 1.048539 -0.028982 0.266230 0.160 Uiso 1 1 calc R U . . .
C91 C 0.5898(8) -0.1073(10) 0.0911(5) 0.169(4) Uani 0.7 1 d . . P . .
H91A H 0.655323 -0.102880 0.048735 0.253 Uiso 0.7 1 calc R U P . .
H91B H 0.510882 -0.058376 0.079209 0.253 Uiso 0.7 1 calc R U P . .
H91C H 0.587602 -0.180459 0.102009 0.253 Uiso 0.7 1 calc R U P . .
C92 C 0.6121(8) -0.0793(7) 0.1527(5) 0.121(3) Uani 0.7 1 d D . P . .
H92A H 0.614484 -0.005471 0.141103 0.146 Uiso 0.7 1 calc R U P . .
H92B H 0.693616 -0.127073 0.162910 0.146 Uiso 0.7 1 calc R U P . .
O92 O 0.5200(7) -0.0857(5) 0.2192(4) 0.153(3) Uani 0.7 1 d D . P . .
H92 H 0.523513 -0.050063 0.249863 0.229 Uiso 0.7 1 calc R U P . .

loop_
_atom_site_aniso_label
_atom_site_aniso_U_11
_atom_site_aniso_U_22
_atom_site_aniso_U_33
_atom_site_aniso_U_23
_atom_site_aniso_U_13
_atom_site_aniso_U_12
Dy1 0.04108(7) 0.04903(7) 0.04139(7) -0.00437(5) -0.00458(5) -0.02123(5)
O1 0.0923(18) 0.0744(16) 0.0513(13) 0.0087(11) -0.0006(12) -0.0391(14)
O2 0.123(2) 0.112(2) 0.0419(13) 0.0065(13) -0.0137(14) -0.0563(19)
O3 0.0862(16) 0.0604(13) 0.0457(12) -0.0023(10) -0.0045(11) -0.0387(12)
O4 0.0548(12) 0.0616(12) 0.0507(12) -0.0025(10) -0.0100(9) -0.0274(10)
C2 0.066(2) 0.065(2) 0.0488(18) 0.0031(15) -0.0045(15) -0.0198(17)
C3 0.0429(14) 0.0527(16) 0.0403(14) 0.0007(12) -0.0032(11) -0.0119(12)
C4 0.0467(15) 0.0432(14) 0.0486(16) -0.0011(12) -0.0019(12) -0.0118(12)
C5 0.0579(17) 0.0438(15) 0.0571(18) 0.0036(13) -0.0078(14) -0.0178(13)
C6 0.096(3) 0.0591(19) 0.067(2) 0.0052(16) -0.017(2) -0.040(2)
C7 0.122(4) 0.070(2) 0.095(3) 0.003(2) -0.034(3) -0.053(2)
C8 0.118(4) 0.077(3) 0.109(4) 0.006(2) -0.013(3) -0.064(3)
C9 0.126(4) 0.078(3) 0.081(3) 0.005(2) 0.000(3) -0.063(3)
C10 0.068(2) 0.0498(17) 0.064(2) 0.0056(15) -0.0001(16) -0.0228(16)
C11 0.0396(14) 0.0605(17) 0.0450(16) -0.0078(13) -0.0055(12) -0.0112(13)
C12 0.080(2) 0.099(3) 0.053(2) -0.0070(18) -0.0204(18) -0.038(2)
O21 0.0424(11) 0.0657(14) 0.0855(17) -0.0098(12) -0.0025(11) -0.0101(10)
O22 0.0623(16) 0.0677(17) 0.157(3) -0.0451(18) -0.0039(17) -0.0049(13)
O23 0.0452(12) 0.0701(15) 0.121(2) -0.0432(15) 0.0091(13) -0.0268(11)
O24 0.0495(12) 0.0569(12) 0.0707(14) -0.0139(10) -0.0076(10) -0.0242(10)
C22 0.0469(17) 0.060(2) 0.074(2) -0.0110(17) -0.0082(15) -0.0074(15)
C23 0.0445(15) 0.0507(16) 0.0544(17) -0.0044(13) -0.0089(13) -0.0138(12)
C24 0.0420(15) 0.0565(17) 0.0613(19) -0.0096(14) -0.0057(13) -0.0169(13)
C25 0.0413(14) 0.0604(18) 0.0592(18) -0.0013(14) -0.0065(13) -0.0214(13)
C26 0.0523(17) 0.069(2) 0.072(2) -0.0075(17) -0.0029(15) -0.0324(16)
C27 0.070(2) 0.082(2) 0.065(2) -0.0022(17) -0.0106(17) -0.0480(19)
C28 0.061(2) 0.097(3) 0.070(2) 0.014(2) -0.0178(17) -0.048(2)
C29 0.0416(16) 0.089(3) 0.076(2) 0.012(2) -0.0091(16) -0.0232(17)
C30 0.0416(15) 0.0633(19) 0.0614(19) 0.0051(15) -0.0090(13) -0.0155(14)
C31 0.0516(16) 0.0486(15) 0.0514(16) -0.0048(13) -0.0136(13) -0.0156(13)
C32 0.067(2) 0.0539(19) 0.117(3) -0.018(2) -0.022(2) -0.0192(17)
O41 0.0806(17) 0.109(2) 0.0535(14) 0.0013(14) -0.0269(13) -0.0317(16)
O42 0.105(2) 0.153(3) 0.0780(19) -0.0017(18) -0.0389(17) -0.073(2)
O43 0.0786(15) 0.0672(14) 0.0501(12) 0.0015(10) -0.0220(11) -0.0335(12)
O44 0.0651(13) 0.0585(12) 0.0570(13) -0.0069(10) -0.0193(11) -0.0228(10)
C42 0.062(2) 0.103(3) 0.053(2) -0.0056(19) -0.0148(16) -0.029(2)
C43 0.0464(15) 0.075(2) 0.0437(15) -0.0097(14) -0.0090(12) -0.0209(14)
C44 0.0500(16) 0.0631(18) 0.0429(16) -0.0048(13) -0.0052(13) -0.0127(14)
C45 0.0579(18) 0.0607(18) 0.0435(16) -0.0038(13) -0.0049(14) -0.0084(15)
C46 0.079(2) 0.0572(19) 0.057(2) -0.0058(15) -0.0033(17) -0.0146(18)
C47 0.096(3) 0.058(2) 0.066(2) -0.0049(17) 0.006(2) -0.019(2)
C48 0.101(3) 0.072(2) 0.053(2) 0.0085(18) 0.001(2) -0.007(2)
C49 0.091(3) 0.094(3) 0.048(2) 0.0045(19) -0.0125(19) -0.011(2)
C50 0.062(2) 0.076(2) 0.0413(17) -0.0029(15) -0.0041(14) -0.0040(17)
C51 0.0491(16) 0.071(2) 0.0540(18) -0.0138(15) -0.0077(14) -0.0227(15)
C52 0.130(4) 0.088(3) 0.106(3) -0.008(2) -0.053(3) -0.057(3)
N1 0.0460(12) 0.0480(12) 0.0451(12) -0.0068(10) -0.0051(10) -0.0195(10)
N2 0.0438(12) 0.0480(13) 0.0503(13) -0.0007(10) -0.0071(10) -0.0213(10)
C61 0.0521(16) 0.0487(16) 0.0665(19) -0.0145(14) -0.0011(14) -0.0212(13)
C62 0.0584(18) 0.0503(16) 0.0601(18) -0.0120(14) 0.0012(14) -0.0267(14)
C63 0.0539(16) 0.0527(16) 0.0452(15) -0.0064(12) -0.0035(12) -0.0282(13)
C64 0.0465(14) 0.0534(15) 0.0441(15) -0.0071(12) -0.0028(12) -0.0243(12)
C65 0.0432(14) 0.0595(17) 0.0580(18) -0.0058(14) 0.0011(13) -0.0266(13)
C66 0.0398(14) 0.0590(18) 0.0629(19) -0.0117(14) 0.0017(13) -0.0191(13)
C67 0.0422(14) 0.0494(15) 0.0481(15) -0.0054(12) -0.0050(12) -0.0173(12)
C68 0.0489(16) 0.0483(16) 0.0562(17) -0.0072(13) -0.0049(13) -0.0162(13)
C69 0.0567(18) 0.0420(15) 0.074(2) -0.0065(14) -0.0061(16) -0.0167(13)
C70 0.0508(16) 0.0468(15) 0.070(2) -0.0037(14) -0.0023(14) -0.0250(13)
C71 0.0428(13) 0.0463(14) 0.0413(14) -0.0033(11) -0.0075(11) -0.0182(11)
C72 0.0443(14) 0.0473(14) 0.0402(13) -0.0025(11) -0.0065(11) -0.0216(12)
C73 0.0544(16) 0.0512(16) 0.0549(17) -0.0023(13) -0.0066(13) -0.0273(13)
C74 0.081(2) 0.072(2) 0.067(2) -0.0056(17) -0.0174(18) -0.0443(19)
C75 0.097(3) 0.080(3) 0.107(3) -0.001(2) -0.033(3) -0.058(2)
C76 0.082(3) 0.080(3) 0.124(4) 0.007(3) -0.008(3) -0.056(2)
C77 0.074(2) 0.082(3) 0.084(3) 0.007(2) 0.009(2) -0.040(2)
C78 0.071(2) 0.072(2) 0.0572(19) -0.0047(16) 0.0012(16) -0.0376(18)
C79 0.0540(19) 0.0523(18) 0.108(3) -0.0260(19) 0.0126(19) -0.0203(15)
C80 0.101(4) 0.157(5) 0.133(4) -0.067(4) 0.042(3) -0.045(4)
C81 0.135(6) 0.216(9) 0.239(9) -0.150(7) 0.100(6) -0.079(5)
C82 0.084(4) 0.122(6) 0.373(12) -0.142(7) 0.087(6) -0.036(4)
C83 0.075(4) 0.145(6) 0.350(12) -0.067(8) -0.002(6) 0.030(4)
C84 0.072(3) 0.112(4) 0.177(6) -0.023(4) -0.012(3) 0.012(3)
C91 0.109(7) 0.274(14) 0.122(8) -0.003(8) -0.035(6) -0.064(8)
C92 0.131(7) 0.105(6) 0.132(7) 0.002(5) -0.072(6) -0.022(5)
O92 0.192(7) 0.129(5) 0.116(5) -0.014(4) -0.079(5) 0.004(4)

loop_
_atom_type_symbol
_atom_type_description
_atom_type_scat_dispersion_real
_atom_type_scat_dispersion_imag
_atom_type_scat_source
C C 0.0015 0.0009 'International Tables Vol C Tables 4.2.6.8 and 6.1.1.4'
H H 0.0000 0.0000 'International Tables Vol C Tables 4.2.6.8 and 6.1.1.4'
N N 0.0030 0.0019 'International Tables Vol C Tables 4.2.6.8 and 6.1.1.4'
O O 0.0056 0.0036 'International Tables Vol C Tables 4.2.6.8 and 6.1.1.4'
Dy Dy -0.3302 2.9404 'International Tables Vol C Tables 4.2.6.8 and 6.1.1.4'

loop_
_exptl_crystal_face_index_h
_exptl_crystal_face_index_k
_exptl_crystal_face_index_l
_exptl_crystal_face_perp_dist
-5 5 -6 0.0340
3 -3 4 0.0460
0 -1 -2 0.0740
0 1 2 0.0750
4 7 -1 0.3900
-3 -5 1 0.3410

loop_
_geom_angle_atom_site_label_1
_geom_angle_atom_site_label_2
_geom_angle_atom_site_label_3
_geom_angle
_geom_angle_site_symmetry_1
_geom_angle_site_symmetry_3
_geom_angle_publ_flag
O23 Dy1 O3 78.21(9) . . ?
O23 Dy1 O43 93.26(10) . . ?
O3 Dy1 O43 141.44(8) . . ?
O23 Dy1 O44 76.63(8) . . ?
O3 Dy1 O44 71.82(7) . . ?
O43 Dy1 O44 69.62(7) . . ?
O23 Dy1 O24 69.54(7) . . ?
O3 Dy1 O24 127.70(8) . . ?
O43 Dy1 O24 81.67(8) . . ?
O44 Dy1 O24 133.82(7) . . ?
O23 Dy1 O4 103.22(9) . . ?
O3 Dy1 O4 69.16(7) . . ?
O43 Dy1 O4 148.52(7) . . ?
O44 Dy1 O4 140.02(7) . . ?
O24 Dy1 O4 79.34(7) . . ?
O23 Dy1 N2 147.23(8) . . ?
O3 Dy1 N2 77.07(8) . . ?
O43 Dy1 N2 92.80(8) . . ?
O44 Dy1 N2 75.43(7) . . ?
O24 Dy1 N2 143.23(7) . . ?
O4 Dy1 N2 87.67(7) . . ?
O23 Dy1 N1 147.30(8) . . ?
O3 Dy1 N1 131.64(8) . . ?
O43 Dy1 N1 71.18(7) . . ?
O44 Dy1 N1 120.98(8) . . ?
O24 Dy1 N1 79.62(7) . . ?
O4 Dy1 N1 80.83(7) . . ?
N2 Dy1 N1 64.32(7) . . ?
C10 O1 C2 122.5(3) . . ?
C4 O3 Dy1 134.40(19) . . ?
C11 O4 Dy1 138.02(18) . . ?
O2 C2 O1 114.2(3) . . ?
O2 C2 C3 127.3(3) . . ?
O1 C2 C3 118.6(3) . . ?
C4 C3 C11 119.5(2) . . ?
C4 C3 C2 119.8(3) . . ?
C11 C3 C2 120.7(3) . . ?
O3 C4 C3 124.3(3) . . ?
O3 C4 C5 117.2(3) . . ?
C3 C4 C5 118.5(3) . . ?
C10 C5 C6 119.4(3) . . ?
C10 C5 C4 118.8(3) . . ?
C6 C5 C4 121.7(3) . . ?
C7 C6 C5 120.2(4) . . ?
C7 C6 H6 119.9 . . ?
C5 C6 H6 119.9 . . ?
C8 C7 C6 119.3(4) . . ?
C8 C7 H7 120.4 . . ?
C6 C7 H7 120.4 . . ?
C7 C8 C9 121.2(4) . . ?
C7 C8 H8 119.4 . . ?
C9 C8 H8 119.4 . . ?
C8 C9 C10 119.4(4) . . ?
C8 C9 H9 120.3 . . ?
C10 C9 H9 120.3 . . ?
O1 C10 C9 118.0(3) . . ?
O1 C10 C5 121.6(3) . . ?
C9 C10 C5 120.4(4) . . ?
O4 C11 C3 122.5(2) . . ?
O4 C11 C12 115.8(3) . . ?
C3 C11 C12 121.7(3) . . ?
C11 C12 H12A 109.5 . . ?
C11 C12 H12B 109.5 . . ?
H12A C12 H12B 109.5 . . ?
C11 C12 H12C 109.5 . . ?
H12A C12 H12C 109.5 . . ?
H12B C12 H12C 109.5 . . ?
C30 O21 C22 122.4(2) . . ?
C24 O23 Dy1 141.82(19) . . ?
C31 O24 Dy1 140.77(18) . . ?
O22 C22 O21 114.5(3) . . ?
O22 C22 C23 127.3(3) . . ?
O21 C22 C23 118.1(3) . . ?
C24 C23 C31 120.5(3) . . ?
C24 C23 C22 119.5(3) . . ?
C31 C23 C22 119.9(3) . . ?
O23 C24 C23 124.8(3) . . ?
O23 C24 C25 116.5(3) . . ?
C23 C24 C25 118.7(3) . . ?
C30 C25 C26 119.1(3) . . ?
C30 C25 C24 119.5(3) . . ?
C26 C25 C24 121.4(3) . . ?
C27 C26 C25 120.3(3) . . ?
C27 C26 H26 119.8 . . ?
C25 C26 H26 119.8 . . ?
C26 C27 C28 119.6(3) . . ?
C26 C27 H27 120.2 . . ?
C28 C27 H27 120.2 . . ?
C29 C28 C27 120.8(3) . . ?
C29 C28 H28 119.6 . . ?
C27 C28 H28 119.6 . . ?
C28 C29 C30 119.7(3) . . ?
C28 C29 H29 120.2 . . ?
C30 C29 H29 120.2 . . ?
O21 C30 C25 121.7(3) . . ?
O21 C30 C29 117.8(3) . . ?
C25 C30 C29 120.5(3) . . ?
O24 C31 C23 122.2(3) . . ?
O24 C31 C32 115.5(3) . . ?
C23 C31 C32 122.3(3) . . ?
C31 C32 H32A 109.5 . . ?
C31 C32 H32B 109.5 . . ?
H32A C32 H32B 109.5 . . ?
C31 C32 H32C 109.5 . . ?
H32A C32 H32C 109.5 . . ?
H32B C32 H32C 109.5 . . ?
C42 O41 C50 122.4(3) . . ?
C44 O43 Dy1 137.4(2) . . ?
C51 O44 Dy1 137.0(2) . . ?
O42 C42 O41 114.7(3) . . ?
O42 C42 C43 127.1(4) . . ?
O41 C42 C43 118.2(3) . . ?
C44 C43 C51 120.5(2) . . ?
C44 C43 C42 119.8(3) . . ?
C51 C43 C42 119.4(3) . . ?
O43 C44 C43 124.5(3) . . ?
O43 C44 C45 117.6(3) . . ?
C43 C44 C45 117.7(3) . . ?
C46 C45 C50 118.8(3) . . ?
C46 C45 C44 122.4(3) . . ?
C50 C45 C44 118.8(3) . . ?
C45 C46 C47 120.6(4) . . ?
C45 C46 H46 119.7 . . ?
C47 C46 H46 119.7 . . ?
C46 C47 C48 119.3(4) . . ?
C46 C47 H47 120.3 . . ?
C48 C47 H47 120.3 . . ?
C49 C48 C47 120.8(4) . . ?
C49 C48 H48 119.6 . . ?
C47 C48 H48 119.6 . . ?
C48 C49 C50 119.7(4) . . ?
C48 C49 H49 120.1 . . ?
C50 C49 H49 120.1 . . ?
O41 C50 C49 117.5(3) . . ?
O41 C50 C45 121.7(3) . . ?
C49 C50 C45 120.8(4) . . ?
O44 C51 C43 121.6(3) . . ?
O44 C51 C52 115.4(3) . . ?
C43 C51 C52 122.8(3) . . ?
C51 C52 H52A 109.5 . . ?
C51 C52 H52B 109.5 . . ?
H52A C52 H52B 109.5 . . ?
C51 C52 H52C 109.5 . . ?
H52A C52 H52C 109.5 . . ?
H52B C52 H52C 109.5 . . ?
C61 N1 C72 116.9(2) . . ?
C61 N1 Dy1 122.63(19) . . ?
C72 N1 Dy1 119.65(16) . . ?
C70 N2 C71 117.3(2) . . ?
C70 N2 Dy1 122.09(18) . . ?
C71 N2 Dy1 120.29(17) . . ?
N1 C61 C62 123.8(3) . . ?
N1 C61 H61 118.1 . . ?
C62 C61 H61 118.1 . . ?
C63 C62 C61 120.5(3) . . ?
C63 C62 H62 119.7 . . ?
C61 C62 H62 119.7 . . ?
C62 C63 C64 117.3(2) . . ?
C62 C63 C73 120.6(3) . . ?
C64 C63 C73 122.1(3) . . ?
C72 C64 C63 118.0(3) . . ?
C72 C64 C65 118.8(3) . . ?
C63 C64 C65 123.2(2) . . ?
C66 C65 C64 121.4(3) . . ?
C66 C65 H65 119.3 . . ?
C64 C65 H65 119.3 . . ?
C65 C66 C67 121.5(3) . . ?
C65 C66 H66 119.2 . . ?
C67 C66 H66 119.2 . . ?
C71 C67 C68 117.9(2) . . ?
C71 C67 C66 119.1(3) . . ?
C68 C67 C66 123.0(3) . . ?
C69 C68 C67 118.0(3) . . ?
C69 C68 C79 121.8(3) . . ?
C67 C68 C79 120.2(3) . . ?
C68 C69 C70 120.1(3) . . ?
C68 C69 H69 119.9 . . ?
C70 C69 H69 119.9 . . ?
N2 C70 C69 123.4(3) . . ?
N2 C70 H70 118.3 . . ?
C69 C70 H70 118.3 . . ?
N2 C71 C67 123.1(2) . . ?
N2 C71 C72 117.5(2) . . ?
C67 C71 C72 119.4(2) . . ?
N1 C72 C64 123.5(2) . . ?
N1 C72 C71 116.9(2) . . ?
C64 C72 C71 119.7(2) . . ?
C78 C73 C74 119.3(3) . . ?
C78 C73 C63 121.2(3) . . ?
C74 C73 C63 119.5(3) . . ?
C75 C74 C73 119.4(4) . . ?
C75 C74 H74 120.3 . . ?
C73 C74 H74 120.3 . . ?
C76 C75 C74 121.1(4) . . ?
C76 C75 H75 119.4 . . ?
C74 C75 H75 119.4 . . ?
C75 C76 C77 119.5(4) . . ?
C75 C76 H76 120.3 . . ?
C77 C76 H76 120.3 . . ?
C76 C77 C78 121.0(4) . . ?
C76 C77 H77 119.5 . . ?
C78 C77 H77 119.5 . . ?
C77 C78 C73 119.6(3) . . ?
C77 C78 H78 120.2 . . ?
C73 C78 H78 120.2 . . ?
C84 C79 C80 119.1(5) . . ?
C84 C79 C68 120.1(4) . . ?
C80 C79 C68 120.7(4) . . ?
C81 C80 C79 120.8(7) . . ?
C81 C80 H80 119.6 . . ?
C79 C80 H80 119.6 . . ?
C80 C81 C82 118.8(9) . . ?
C80 C81 H81 120.6 . . ?
C82 C81 H81 120.6 . . ?
C83 C82 C81 121.8(7) . . ?
C83 C82 H82 119.1 . . ?
C81 C82 H82 119.1 . . ?
C82 C83 C84 118.4(9) . . ?
C82 C83 H83 120.8 . . ?
C84 C83 H83 120.8 . . ?
C79 C84 C83 121.0(7) . . ?
C79 C84 H84 119.5 . . ?
C83 C84 H84 119.5 . . ?
C92 C91 H91A 109.5 . . ?
C92 C91 H91B 109.5 . . ?
H91A C91 H91B 109.5 . . ?
C92 C91 H91C 109.5 . . ?
H91A C91 H91C 109.5 . . ?
H91B C91 H91C 109.5 . . ?
C91 C92 O92 113.4(8) . . ?
C91 C92 H92A 108.9 . . ?
O92 C92 H92A 108.9 . . ?
C91 C92 H92B 108.9 . . ?
O92 C92 H92B 108.9 . . ?
H92A C92 H92B 107.7 . . ?
C92 O92 H92 109.5 . . ?

loop_
_geom_bond_atom_site_label_1
_geom_bond_atom_site_label_2
_geom_bond_distance
_geom_bond_site_symmetry_2
_geom_bond_publ_flag
Dy1 O23 2.259(2) . ?
Dy1 O3 2.277(2) . ?
Dy1 O43 2.300(2) . ?
Dy1 O44 2.344(2) . ?
Dy1 O24 2.358(2) . ?
Dy1 O4 2.367(2) . ?
Dy1 N2 2.526(2) . ?
Dy1 N1 2.549(2) . ?
O1 C10 1.368(4) . ?
O1 C2 1.375(4) . ?
O2 C2 1.212(4) . ?
O3 C4 1.261(3) . ?
O4 C11 1.258(3) . ?
C2 C3 1.448(4) . ?
C3 C4 1.413(4) . ?
C3 C11 1.438(4) . ?
C4 C5 1.465(4) . ?
C5 C10 1.383(4) . ?
C5 C6 1.389(5) . ?
C6 C7 1.387(5) . ?
C6 H6 0.9300 . ?
C7 C8 1.373(6) . ?
C7 H7 0.9300 . ?
C8 C9 1.377(6) . ?
C8 H8 0.9300 . ?
C9 C10 1.381(5) . ?
C9 H9 0.9300 . ?
C11 C12 1.504(4) . ?
C12 H12A 0.9600 . ?
C12 H12B 0.9600 . ?
C12 H12C 0.9600 . ?
O21 C30 1.363(4) . ?
O21 C22 1.395(4) . ?
O22 C22 1.198(4) . ?
O23 C24 1.268(4) . ?
O24 C31 1.257(3) . ?
C22 C23 1.465(4) . ?
C23 C24 1.412(4) . ?
C23 C31 1.428(4) . ?
C24 C25 1.462(4) . ?
C25 C30 1.382(4) . ?
C25 C26 1.395(4) . ?
C26 C27 1.379(4) . ?
C26 H26 0.9300 . ?
C27 C28 1.386(5) . ?
C27 H27 0.9300 . ?
C28 C29 1.364(5) . ?
C28 H28 0.9300 . ?
C29 C30 1.392(4) . ?
C29 H29 0.9300 . ?
C31 C32 1.513(4) . ?
C32 H32A 0.9600 . ?
C32 H32B 0.9600 . ?
C32 H32C 0.9600 . ?
O41 C42 1.374(5) . ?
O41 C50 1.374(5) . ?
O42 C42 1.205(4) . ?
O43 C44 1.271(3) . ?
O44 C51 1.241(3) . ?
C42 C43 1.460(4) . ?
C43 C44 1.419(4) . ?
C43 C51 1.430(4) . ?
C44 C45 1.467(4) . ?
C45 C46 1.380(5) . ?
C45 C50 1.391(5) . ?
C46 C47 1.383(5) . ?
C46 H46 0.9300 . ?
C47 C48 1.388(6) . ?
C47 H47 0.9300 . ?
C48 C49 1.361(6) . ?
C48 H48 0.9300 . ?
C49 C50 1.379(5) . ?
C49 H49 0.9300 . ?
C51 C52 1.506(5) . ?
C52 H52A 0.9600 . ?
C52 H52B 0.9600 . ?
C52 H52C 0.9600 . ?
N1 C61 1.332(3) . ?
N1 C72 1.366(3) . ?
N2 C70 1.327(4) . ?
N2 C71 1.366(3) . ?
C61 C62 1.386(4) . ?
C61 H61 0.9300 . ?
C62 C63 1.380(4) . ?
C62 H62 0.9300 . ?
C63 C64 1.430(4) . ?
C63 C73 1.492(4) . ?
C64 C72 1.403(4) . ?
C64 C65 1.434(4) . ?
C65 C66 1.340(4) . ?
C65 H65 0.9300 . ?
C66 C67 1.429(4) . ?
C66 H66 0.9300 . ?
C67 C71 1.403(4) . ?
C67 C68 1.427(4) . ?
C68 C69 1.370(4) . ?
C68 C79 1.472(4) . ?
C69 C70 1.401(4) . ?
C69 H69 0.9300 . ?
C70 H70 0.9300 . ?
C71 C72 1.453(4) . ?
C73 C78 1.388(4) . ?
C73 C74 1.389(4) . ?
C74 C75 1.383(5) . ?
C74 H74 0.9300 . ?
C75 C76 1.365(6) . ?
C75 H75 0.9300 . ?
C76 C77 1.365(6) . ?
C76 H76 0.9300 . ?
C77 C78 1.383(5) . ?
C77 H77 0.9300 . ?
C78 H78 0.9300 . ?
C79 C84 1.346(7) . ?
C79 C80 1.374(7) . ?
C80 C81 1.361(8) . ?
C80 H80 0.9300 . ?
C81 C82 1.376(14) . ?
C81 H81 0.9300 . ?
C82 C83 1.335(14) . ?
C82 H82 0.9300 . ?
C83 C84 1.403(8) . ?
C83 H83 0.9300 . ?
C84 H84 0.9300 . ?
C91 C92 1.363(11) . ?
C91 H91A 0.9600 . ?
C91 H91B 0.9600 . ?
C91 H91C 0.9600 . ?
C92 O92 1.430(7) . ?
C92 H92A 0.9700 . ?
C92 H92B 0.9700 . ?
O92 H92 0.8200 . ?

loop_
_geom_hbond_atom_site_label_D
_geom_hbond_atom_site_label_H
_geom_hbond_atom_site_label_A
_geom_hbond_distance_DH
_geom_hbond_distance_HA
_geom_hbond_distance_DA
_geom_hbond_angle_DHA
_geom_hbond_site_symmetry_A
_geom_hbond_publ_flag
C61 H61 O24 0.93 2.43 3.093(4) 127.9 . yes
C70 H70 O3 0.93 2.45 3.026(4) 120.1 . yes

loop_
_geom_torsion_atom_site_label_1
_geom_torsion_atom_site_label_2
_geom_torsion_atom_site_label_3
_geom_torsion_atom_site_label_4
_geom_torsion
_geom_torsion_site_symmetry_1
_geom_torsion_site_symmetry_2
_geom_torsion_site_symmetry_3
_geom_torsion_site_symmetry_4
_geom_torsion_publ_flag
C10 O1 C2 O2 178.1(3) . . . . ?
C10 O1 C2 C3 -0.9(5) . . . . ?
O2 C2 C3 C4 177.8(4) . . . . ?
O1 C2 C3 C4 -3.3(5) . . . . ?
O2 C2 C3 C11 -2.7(5) . . . . ?
O1 C2 C3 C11 176.2(3) . . . . ?
Dy1 O3 C4 C3 -41.8(4) . . . . ?
Dy1 O3 C4 C5 138.4(2) . . . . ?
C11 C3 C4 O3 4.6(4) . . . . ?
C2 C3 C4 O3 -176.0(3) . . . . ?
C11 C3 C4 C5 -175.6(3) . . . . ?
C2 C3 C4 C5 3.8(4) . . . . ?
O3 C4 C5 C10 179.4(3) . . . . ?
C3 C4 C5 C10 -0.4(4) . . . . ?
O3 C4 C5 C6 -3.7(5) . . . . ?
C3 C4 C5 C6 176.5(3) . . . . ?
C10 C5 C6 C7 0.9(6) . . . . ?
C4 C5 C6 C7 -176.0(3) . . . . ?
C5 C6 C7 C8 0.1(7) . . . . ?
C6 C7 C8 C9 -1.3(8) . . . . ?
C7 C8 C9 C10 1.5(8) . . . . ?
C2 O1 C10 C9 -175.4(4) . . . . ?
C2 O1 C10 C5 4.5(5) . . . . ?
C8 C9 C10 O1 179.6(4) . . . . ?
C8 C9 C10 C5 -0.4(7) . . . . ?
C6 C5 C10 O1 179.3(3) . . . . ?
C4 C5 C10 O1 -3.8(5) . . . . ?
C6 C5 C10 C9 -0.8(5) . . . . ?
C4 C5 C10 C9 176.2(3) . . . . ?
Dy1 O4 C11 C3 1.4(5) . . . . ?
Dy1 O4 C11 C12 -178.6(2) . . . . ?
C4 C3 C11 O4 13.6(4) . . . . ?
C2 C3 C11 O4 -165.8(3) . . . . ?
C4 C3 C11 C12 -166.3(3) . . . . ?
C2 C3 C11 C12 14.3(4) . . . . ?
C30 O21 C22 O22 176.8(3) . . . . ?
C30 O21 C22 C23 -2.6(5) . . . . ?
O22 C22 C23 C24 -177.3(4) . . . . ?
O21 C22 C23 C24 2.0(5) . . . . ?
O22 C22 C23 C31 2.0(6) . . . . ?
O21 C22 C23 C31 -178.6(3) . . . . ?
Dy1 O23 C24 C23 5.4(6) . . . . ?
Dy1 O23 C24 C25 -175.5(3) . . . . ?
C31 C23 C24 O23 0.0(5) . . . . ?
C22 C23 C24 O23 179.3(3) . . . . ?
C31 C23 C24 C25 -179.1(3) . . . . ?
C22 C23 C24 C25 0.3(4) . . . . ?
O23 C24 C25 C30 178.8(3) . . . . ?
C23 C24 C25 C30 -2.1(5) . . . . ?
O23 C24 C25 C26 -0.5(5) . . . . ?
C23 C24 C25 C26 178.7(3) . . . . ?
C30 C25 C26 C27 0.8(5) . . . . ?
C24 C25 C26 C27 180.0(3) . . . . ?
C25 C26 C27 C28 -0.9(5) . . . . ?
C26 C27 C28 C29 0.1(5) . . . . ?
C27 C28 C29 C30 0.9(5) . . . . ?
C22 O21 C30 C25 0.8(5) . . . . ?
C22 O21 C30 C29 -178.6(3) . . . . ?
C26 C25 C30 O21 -179.1(3) . . . . ?
C24 C25 C30 O21 1.6(5) . . . . ?
C26 C25 C30 C29 0.2(5) . . . . ?
C24 C25 C30 C29 -179.0(3) . . . . ?
C28 C29 C30 O21 178.3(3) . . . . ?
C28 C29 C30 C25 -1.1(5) . . . . ?
Dy1 O24 C31 C23 7.4(5) . . . . ?
Dy1 O24 C31 C32 -171.5(2) . . . . ?
C24 C23 C31 O24 -5.5(5) . . . . ?
C22 C23 C31 O24 175.2(3) . . . . ?
C24 C23 C31 C32 173.3(3) . . . . ?
C22 C23 C31 C32 -6.0(5) . . . . ?
C50 O41 C42 O42 178.5(3) . . . . ?
C50 O41 C42 C43 -0.4(5) . . . . ?
O42 C42 C43 C44 -168.7(4) . . . . ?
O41 C42 C43 C44 10.1(5) . . . . ?
O42 C42 C43 C51 17.4(6) . . . . ?
O41 C42 C43 C51 -163.8(3) . . . . ?
Dy1 O43 C44 C43 -5.2(5) . . . . ?
Dy1 O43 C44 C45 178.5(2) . . . . ?
C51 C43 C44 O43 -16.3(5) . . . . ?
C42 C43 C44 O43 169.9(3) . . . . ?
C51 C43 C44 C45 160.0(3) . . . . ?
C42 C43 C44 C45 -13.9(4) . . . . ?
O43 C44 C45 C46 7.0(5) . . . . ?
C43 C44 C45 C46 -169.5(3) . . . . ?
O43 C44 C45 C50 -175.1(3) . . . . ?
C43 C44 C45 C50 8.4(4) . . . . ?
C50 C45 C46 C47 -1.1(5) . . . . ?
C44 C45 C46 C47 176.8(3) . . . . ?
C45 C46 C47 C48 1.5(6) . . . . ?
C46 C47 C48 C49 -1.0(6) . . . . ?
C47 C48 C49 C50 0.1(6) . . . . ?
C42 O41 C50 C49 173.8(3) . . . . ?
C42 O41 C50 C45 -5.2(5) . . . . ?
C48 C49 C50 O41 -178.6(4) . . . . ?
C48 C49 C50 C45 0.4(6) . . . . ?
C46 C45 C50 O41 179.0(3) . . . . ?
C44 C45 C50 O41 1.1(5) . . . . ?
C46 C45 C50 C49 0.1(5) . . . . ?
C44 C45 C50 C49 -177.9(3) . . . . ?
Dy1 O44 C51 C43 28.6(5) . . . . ?
Dy1 O44 C51 C52 -155.1(3) . . . . ?
C44 C43 C51 O44 5.4(5) . . . . ?
C42 C43 C51 O44 179.3(3) . . . . ?
C44 C43 C51 C52 -170.6(4) . . . . ?
C42 C43 C51 C52 3.3(5) . . . . ?
C72 N1 C61 C62 -0.3(4) . . . . ?
Dy1 N1 C61 C62 -169.7(2) . . . . ?
N1 C61 C62 C63 0.9(5) . . . . ?
C61 C62 C63 C64 -1.0(4) . . . . ?
C61 C62 C63 C73 179.7(3) . . . . ?
C62 C63 C64 C72 0.5(4) . . . . ?
C73 C63 C64 C72 179.9(3) . . . . ?
C62 C63 C64 C65 -177.3(3) . . . . ?
C73 C63 C64 C65 2.0(4) . . . . ?
C72 C64 C65 C66 0.6(4) . . . . ?
C63 C64 C65 C66 178.5(3) . . . . ?
C64 C65 C66 C67 0.3(5) . . . . ?
C65 C66 C67 C71 -0.2(4) . . . . ?
C65 C66 C67 C68 -178.6(3) . . . . ?
C71 C67 C68 C69 1.0(4) . . . . ?
C66 C67 C68 C69 179.4(3) . . . . ?
C71 C67 C68 C79 -178.5(3) . . . . ?
C66 C67 C68 C79 -0.1(5) . . . . ?
C67 C68 C69 C70 1.1(5) . . . . ?
C79 C68 C69 C70 -179.4(3) . . . . ?
C71 N2 C70 C69 0.5(4) . . . . ?
Dy1 N2 C70 C69 174.4(2) . . . . ?
C68 C69 C70 N2 -1.9(5) . . . . ?
C70 N2 C71 C67 1.8(4) . . . . ?
Dy1 N2 C71 C67 -172.31(19) . . . . ?
C70 N2 C71 C72 -178.5(2) . . . . ?
Dy1 N2 C71 C72 7.4(3) . . . . ?
C68 C67 C71 N2 -2.5(4) . . . . ?
C66 C67 C71 N2 179.0(3) . . . . ?
C68 C67 C71 C72 177.8(2) . . . . ?
C66 C67 C71 C72 -0.7(4) . . . . ?
C61 N1 C72 C64 -0.1(4) . . . . ?
Dy1 N1 C72 C64 169.6(2) . . . . ?
C61 N1 C72 C71 179.4(2) . . . . ?
Dy1 N1 C72 C71 -10.9(3) . . . . ?
C63 C64 C72 N1 0.0(4) . . . . ?
C65 C64 C72 N1 177.9(2) . . . . ?
C63 C64 C72 C71 -179.5(2) . . . . ?
C65 C64 C72 C71 -1.6(4) . . . . ?
N2 C71 C72 N1 2.4(3) . . . . ?
C67 C71 C72 N1 -177.9(2) . . . . ?
N2 C71 C72 C64 -178.1(2) . . . . ?
C67 C71 C72 C64 1.6(4) . . . . ?
C62 C63 C73 C78 -123.1(3) . . . . ?
C64 C63 C73 C78 57.6(4) . . . . ?
C62 C63 C73 C74 55.6(4) . . . . ?
C64 C63 C73 C74 -123.7(3) . . . . ?
C78 C73 C74 C75 -1.4(5) . . . . ?
C63 C73 C74 C75 179.9(3) . . . . ?
C73 C74 C75 C76 1.1(6) . . . . ?
C74 C75 C76 C77 0.5(7) . . . . ?
C75 C76 C77 C78 -1.7(7) . . . . ?
C76 C77 C78 C73 1.4(6) . . . . ?
C74 C73 C78 C77 0.2(5) . . . . ?
C63 C73 C78 C77 178.9(3) . . . . ?
C69 C68 C79 C84 -76.0(5) . . . . ?
C67 C68 C79 C84 103.5(5) . . . . ?
C69 C68 C79 C80 104.7(5) . . . . ?
C67 C68 C79 C80 -75.8(5) . . . . ?
C84 C79 C80 C81 -3.0(9) . . . . ?
C68 C79 C80 C81 176.2(5) . . . . ?
C79 C80 C81 C82 2.1(11) . . . . ?
C80 C81 C82 C83 -0.5(15) . . . . ?
C81 C82 C83 C84 0.0(15) . . . . ?
C80 C79 C84 C83 2.5(9) . . . . ?
C68 C79 C84 C83 -176.8(6) . . . . ?
C82 C83 C84 C79 -1.0(13) . . . . ?
